data_7708488
loop_
_publ_author_name
'Xing, Tian'
'Prior, Timothy J.'
'Redshaw, Carl'

_publ_section_title
;
 Lead calix[n]arenes (n=4, 6, 8): Structures and ring opening
 homo-/co-polymerization capability for cyclic esters
;
_journal_name_full 'Dalton Transactions'
_journal_paper_doi 10.1039/D1DT02790E
_journal_year 2021
_chemical_formula_moiety
;
 	C176 H208 O20 Pb12, 8.7(C7 H8) 
;
_chemical_formula_sum 'C236.9 H277.6 O20 Pb12'
_chemical_formula_weight 5931.25
_space_group_crystal_system triclinic
_space_group_IT_number 2
_space_group_name_Hall '-P 1'
_space_group_name_H-M_alt 'P -1'
_atom_sites_solution_hydrogens geom
_audit_creation_method SHELXL-2017/1
_audit_update_record
;
2021-08-10 deposited with the CCDC.	2021-09-30 downloaded from the CCDC.
;
_cell_angle_alpha 67.965(2)
_cell_angle_beta 86.0380(10)
_cell_angle_gamma 64.379(2)
_cell_formula_units_Z 1
_cell_length_a 17.5373(3)
_cell_length_b 17.9311(4)
_cell_length_c 21.0467(4)
_cell_measurement_reflns_used 67471
_cell_measurement_temperature 100(2)
_cell_measurement_theta_max 27.5390
_cell_measurement_theta_min 2.121
_cell_volume 5497.3(2)
_computing_cell_refinement
;
CrysAlisPro, Agilent Technologies,
Version 1.171.37.35 (release 13-08-2014 CrysAlis171 .NET)
(compiled Aug 13 2014,18:06:01)
;
_computing_data_collection
;
CrysAlisPro, Agilent Technologies,
Version 1.171.37.35 (release 13-08-2014 CrysAlis171 .NET)
(compiled Aug 13 2014,18:06:01)
;
_computing_data_reduction
;
CrysAlisPro, Agilent Technologies,
Version 1.171.37.35 (release 13-08-2014 CrysAlis171 .NET)
(compiled Aug 13 2014,18:06:01)
;
_computing_structure_refinement 'SHELXL-2017/1 (Sheldrick, 2017)'
_computing_structure_solution 'SHELXT (Sheldrick, 2015)'
_diffrn_ambient_temperature 100(2)
_diffrn_detector_area_resol_mean 28.5714
_diffrn_measured_fraction_theta_full 0.999
_diffrn_measured_fraction_theta_max 0.999
_diffrn_measurement_device_type 'Rigaku AFC12 (Right)'
_diffrn_measurement_method 'profile data from \w-scans'
_diffrn_radiation_type MoK\a
_diffrn_radiation_wavelength 0.71075
_diffrn_reflns_av_R_equivalents 0.0809
_diffrn_reflns_av_unetI/netI 0.0431
_diffrn_reflns_Laue_measured_fraction_full 0.999
_diffrn_reflns_Laue_measured_fraction_max 0.999
_diffrn_reflns_limit_h_max 22
_diffrn_reflns_limit_h_min -22
_diffrn_reflns_limit_k_max 23
_diffrn_reflns_limit_k_min -23
_diffrn_reflns_limit_l_max 27
_diffrn_reflns_limit_l_min -27
_diffrn_reflns_number 194208
_diffrn_reflns_point_group_measured_fraction_full 0.999
_diffrn_reflns_point_group_measured_fraction_max 0.999
_diffrn_reflns_theta_full 25.242
_diffrn_reflns_theta_max 27.559
_diffrn_reflns_theta_min 1.757
_diffrn_source 'Rotating anode'
_exptl_absorpt_coefficient_mu 9.211
_exptl_absorpt_correction_T_max 1.0000
_exptl_absorpt_correction_T_min 0.80923
_exptl_absorpt_correction_type multi-scan
_exptl_absorpt_process_details
;
CrysAlisPro, Agilent Technologies,
Version 1.171.37.35 (release 13-08-2014 CrysAlis171 .NET)
(compiled Aug 13 2014,18:06:01)
Empirical absorption correction using spherical harmonics,
 implemented in SCALE3 ABSPACK scaling algorithm.
Empirical absorption correction using spherical harmonics,
 implemented in SCALE3 ABSPACK scaling algorithm.
;
_exptl_crystal_colour colourless
_exptl_crystal_density_diffrn 1.792
_exptl_crystal_description plate
_exptl_crystal_F_000 2843
_exptl_crystal_size_max 0.040
_exptl_crystal_size_mid 0.010
_exptl_crystal_size_min 0.010
_refine_diff_density_max 3.569
_refine_diff_density_min -2.302
_refine_diff_density_rms 0.234
_refine_ls_extinction_method none
_refine_ls_goodness_of_fit_ref 1.020
_refine_ls_hydrogen_treatment constr
_refine_ls_matrix_type full
_refine_ls_number_parameters 1159
_refine_ls_number_reflns 25401
_refine_ls_number_restraints 113
_refine_ls_restrained_S_all 1.020
_refine_ls_R_factor_all 0.0574
_refine_ls_R_factor_gt 0.0438
_refine_ls_shift/su_max 0.002
_refine_ls_shift/su_mean 0.000
_refine_ls_structure_factor_coef Fsqd
_refine_ls_weighting_details 'w=1/[\s^2^(Fo^2^)+(0.0673P)^2^+19.9434P] where P=(Fo^2^+2Fc^2^)/3'
_refine_ls_weighting_scheme calc
_refine_ls_wR_factor_gt 0.1070
_refine_ls_wR_factor_ref 0.1139
_reflns_Friedel_coverage 0.000
_reflns_number_gt 21078
_reflns_number_total 25401
_reflns_threshold_expression 'I > 2\s(I)'
_cod_data_source_file d1dt02790e2.cif
_cod_data_source_block PbCalix8
_cod_original_formula_sum 'C236.90 H277.60 O20 Pb12'
_cod_database_code 7708488
_shelx_shelxl_version_number 2017/1
_shelx_space_group_comment
;
The symmetry employed for this shelxl refinement is uniquely defined
by the following loop, which should always be used as a source of
symmetry information in preference to the above space-group names.
They are only intended as comments.
;
_shelx_estimated_absorpt_t_min 0.710
_shelx_estimated_absorpt_t_max 0.914

loop_
_space_group_symop_operation_xyz
'x, y, z'
'-x, -y, -z'

loop_
_atom_site_label
_atom_site_type_symbol
_atom_site_fract_x
_atom_site_fract_y
_atom_site_fract_z
_atom_site_U_iso_or_equiv
_atom_site_adp_type
_atom_site_occupancy
_atom_site_site_symmetry_order
_atom_site_calc_flag
_atom_site_refinement_flags_posn
_atom_site_refinement_flags_adp
_atom_site_refinement_flags_occupancy
_atom_site_disorder_assembly
_atom_site_disorder_group
Pb1 Pb 0.01137(2) 0.79861(2) 0.83887(2) 0.02027(6) Uani 1 1 d . . . . .
Pb2 Pb 0.06818(2) 0.97799(2) 0.74789(2) 0.01971(6) Uani 1 1 d . . . . .
Pb3 Pb 0.16727(2) 0.76495(2) 0.71197(2) 0.01901(6) Uani 1 1 d . . . . .
Pb4 Pb -0.06117(2) 0.91542(2) 0.64614(2) 0.01811(6) Uani 1 1 d . . . . .
Pb5 Pb 0.06239(2) 0.71876(2) 0.59030(2) 0.01880(6) Uani 1 1 d . . . . .
Pb6 Pb 0.12152(2) 0.90030(2) 0.52804(2) 0.01874(6) Uani 1 1 d . . . . .
O9 O 0.0425(3) 0.8720(3) 0.7326(2) 0.0205(10) Uani 1 1 d . . . . .
O10 O 0.0675(3) 0.8315(3) 0.6170(2) 0.0170(9) Uani 1 1 d . . . . .
O1 O -0.0729(3) 0.8071(3) 0.6164(3) 0.0232(10) Uani 1 1 d . . . . .
O2 O -0.0968(3) 0.8409(3) 0.7501(2) 0.0226(10) Uani 1 1 d . . . . .
O3 O -0.0582(3) 1.0350(3) 0.7825(2) 0.0222(10) Uani 1 1 d . . . . .
O4 O 0.1115(3) 0.8551(3) 0.8492(2) 0.0227(10) Uani 1 1 d . . . . .
O5 O 0.1299(3) 0.6923(3) 0.8128(2) 0.0238(10) Uani 1 1 d . . . . .
O6 O 0.1572(3) 0.6524(3) 0.6873(2) 0.0208(10) Uani 1 1 d . . . . .
O7 O 0.1736(3) 0.7593(3) 0.5358(2) 0.0192(9) Uani 1 1 d . . . . .
O8 O 0.0124(3) 0.9329(3) 0.4575(2) 0.0214(10) Uani 1 1 d . . . . .
C1 C -0.1435(4) 0.8057(4) 0.5951(4) 0.0216(14) Uani 1 1 d . . . . .
C2 C -0.1747(4) 0.8475(4) 0.5246(4) 0.0212(14) Uani 1 1 d . . . . .
C3 C -0.2438(4) 0.8403(4) 0.5034(4) 0.0224(14) Uani 1 1 d . . . . .
H3 H -0.264005 0.867608 0.455702 0.027 Uiso 1 1 calc R U . . .
C4 C -0.2843(4) 0.7944(4) 0.5497(4) 0.0240(15) Uani 1 1 d . . . . .
C5 C -0.2539(4) 0.7561(4) 0.6194(4) 0.0221(14) Uani 1 1 d . . . . .
H5 H -0.280036 0.723779 0.651837 0.027 Uiso 1 1 calc R U . . .
C6 C -0.1866(4) 0.7636(4) 0.6428(4) 0.0241(15) Uani 1 1 d . . . . .
C7 C -0.3621(5) 0.7918(5) 0.5238(4) 0.0323(17) Uani 1 1 d . . . . .
C8 C -0.4325(5) 0.8871(6) 0.4934(5) 0.047(2) Uani 1 1 d . . . . .
H8A H -0.446479 0.912553 0.528865 0.071 Uiso 1 1 calc R U . . .
H8B H -0.413098 0.923536 0.454695 0.071 Uiso 1 1 calc R U . . .
H8C H -0.483072 0.886437 0.477034 0.071 Uiso 1 1 calc R U . . .
C9 C -0.3413(6) 0.7534(7) 0.4678(5) 0.051(2) Uani 1 1 d . . . . .
H9A H -0.296011 0.691989 0.486746 0.076 Uiso 1 1 calc R U . . .
H9B H -0.392219 0.753257 0.451571 0.076 Uiso 1 1 calc R U . . .
H9C H -0.322245 0.790356 0.429233 0.076 Uiso 1 1 calc R U . . .
C10 C -0.3971(5) 0.7372(6) 0.5822(5) 0.041(2) Uani 1 1 d . . . . .
H10A H -0.353375 0.675208 0.603128 0.062 Uiso 1 1 calc R U . . .
H10B H -0.412874 0.763406 0.617254 0.062 Uiso 1 1 calc R U . . .
H10C H -0.447350 0.738281 0.563498 0.062 Uiso 1 1 calc R U . . .
C11 C -0.1642(5) 0.7337(4) 0.7197(4) 0.0263(15) Uani 1 1 d . . . . .
H11A H -0.102689 0.714330 0.729676 0.032 Uiso 1 1 calc R U . . .
H11B H -0.176876 0.682328 0.745870 0.032 Uiso 1 1 calc R U . . .
C12 C -0.1813(4) 0.8628(4) 0.7525(3) 0.0199(13) Uani 1 1 d . . . . .
C13 C -0.2163(4) 0.8117(4) 0.7417(3) 0.0218(14) Uani 1 1 d . . . . .
C14 C -0.3035(4) 0.8371(5) 0.7452(4) 0.0257(15) Uani 1 1 d . . . . .
H14 H -0.326662 0.801462 0.737900 0.031 Uiso 1 1 calc R U . . .
C15 C -0.3575(4) 0.9114(5) 0.7587(4) 0.0256(15) Uani 1 1 d . . . . .
C16 C -0.3214(4) 0.9635(5) 0.7667(4) 0.0279(15) Uani 1 1 d . . . . .
H16 H -0.357035 1.015375 0.775641 0.033 Uiso 1 1 calc R U . . .
C17 C -0.2357(4) 0.9428(5) 0.7623(4) 0.0236(14) Uani 1 1 d . . . . .
C18 C -0.4535(5) 0.9403(6) 0.7604(4) 0.0355(18) Uani 1 1 d . . . . .
C19 C -0.5020(6) 1.0303(7) 0.7005(5) 0.058(3) Uani 1 1 d . . . . .
H19A H -0.485550 1.074700 0.703608 0.087 Uiso 1 1 calc R U . . .
H19B H -0.488027 1.023141 0.656625 0.087 Uiso 1 1 calc R U . . .
H19C H -0.563300 1.050615 0.703061 0.087 Uiso 1 1 calc R U . . .
C20 C -0.4805(5) 0.8748(7) 0.7536(6) 0.051(2) Uani 1 1 d . . . . .
H20A H -0.450495 0.816368 0.791245 0.077 Uiso 1 1 calc R U . . .
H20B H -0.542021 0.896238 0.755700 0.077 Uiso 1 1 calc R U . . .
H20C H -0.466747 0.868765 0.709264 0.077 Uiso 1 1 calc R U . . .
C21 C -0.4807(6) 0.9553(6) 0.8272(5) 0.047(2) Uani 1 1 d . . . . .
H21A H -0.462888 0.998242 0.831392 0.070 Uiso 1 1 calc R U . . .
H21B H -0.542738 0.979001 0.826068 0.070 Uiso 1 1 calc R U . . .
H21C H -0.453887 0.898306 0.866829 0.070 Uiso 1 1 calc R U . . .
C22 C -0.2001(4) 1.0022(4) 0.7682(4) 0.0254(15) Uani 1 1 d . . . . .
H22A H -0.247441 1.062134 0.759586 0.031 Uiso 1 1 calc R U . . .
H22B H -0.162066 1.009420 0.731644 0.031 Uiso 1 1 calc R U . . .
C23 C -0.0821(4) 0.9898(4) 0.8404(4) 0.0216(14) Uani 1 1 d . . . . .
C24 C -0.1506(4) 0.9685(5) 0.8373(4) 0.0245(15) Uani 1 1 d . . . . .
C25 C -0.1749(5) 0.9217(5) 0.8972(4) 0.0304(16) Uani 1 1 d . . . . .
H25 H -0.222241 0.910172 0.894055 0.037 Uiso 1 1 calc R U . . .
C26 C -0.1324(6) 0.8912(6) 0.9616(4) 0.040(2) Uani 1 1 d . . . . .
C27 C -0.0641(5) 0.9106(5) 0.9649(4) 0.0309(17) Uani 1 1 d . . . . .
H27 H -0.034536 0.890741 1.008579 0.037 Uiso 1 1 calc R U . . .
C28 C -0.0379(4) 0.9585(4) 0.9058(4) 0.0227(14) Uani 1 1 d . . . . .
C29 C -0.1617(7) 0.8421(7) 1.0277(5) 0.065(3) Uani 1 1 d D . . . .
C30A C -0.2222(9) 0.8097(10) 1.0160(8) 0.067(2) Uiso 0.734(11) 1 d D U P A 1
H30A H -0.198519 0.774723 0.987096 0.101 Uiso 0.734(11) 1 calc R U P A 1
H30B H -0.231660 0.771842 1.060369 0.101 Uiso 0.734(11) 1 calc R U P A 1
H30C H -0.276454 0.860992 0.992702 0.101 Uiso 0.734(11) 1 calc R U P A 1
C31A C -0.1920(10) 0.8968(10) 1.0717(8) 0.067(2) Uiso 0.734(11) 1 d D U P A 1
H31A H -0.149106 0.915892 1.077234 0.101 Uiso 0.734(11) 1 calc R U P A 1
H31B H -0.245638 0.949657 1.049356 0.101 Uiso 0.734(11) 1 calc R U P A 1
H31C H -0.200844 0.860507 1.117023 0.101 Uiso 0.734(11) 1 calc R U P A 1
C32A C -0.0806(9) 0.7547(9) 1.0694(8) 0.067(2) Uiso 0.734(11) 1 d D U P A 1
H32A H -0.037221 0.770742 1.079232 0.101 Uiso 0.734(11) 1 calc R U P A 1
H32B H -0.095812 0.721242 1.112832 0.101 Uiso 0.734(11) 1 calc R U P A 1
H32C H -0.058074 0.717443 1.042079 0.101 Uiso 0.734(11) 1 calc R U P A 1
C30B C -0.2643(13) 0.893(2) 1.012(2) 0.067(2) Uiso 0.266(11) 1 d D U P A 2
H30D H -0.281556 0.887916 0.971052 0.101 Uiso 0.266(11) 1 calc R U P A 2
H30E H -0.289497 0.865957 1.051580 0.101 Uiso 0.266(11) 1 calc R U P A 2
H30F H -0.284090 0.956587 1.003438 0.101 Uiso 0.266(11) 1 calc R U P A 2
C32B C -0.144(2) 0.7498(16) 1.036(2) 0.067(2) Uiso 0.266(11) 1 d D U P A 2
H32D H -0.158954 0.750123 0.992006 0.101 Uiso 0.266(11) 1 calc R U P A 2
H32E H -0.083684 0.709828 1.051587 0.101 Uiso 0.266(11) 1 calc R U P A 2
H32F H -0.178442 0.728596 1.070636 0.101 Uiso 0.266(11) 1 calc R U P A 2
C31B C -0.144(2) 0.854(2) 1.0879(11) 0.067(2) Uiso 0.266(11) 1 d D U P A 2
H31D H -0.157588 0.917048 1.076010 0.101 Uiso 0.266(11) 1 calc R U P A 2
H31E H -0.177800 0.835742 1.123849 0.101 Uiso 0.266(11) 1 calc R U P A 2
H31F H -0.083042 0.816974 1.104801 0.101 Uiso 0.266(11) 1 calc R U P A 2
C33 C 0.0371(4) 0.9753(4) 0.9150(4) 0.0238(14) Uani 1 1 d . . . . .
H33A H 0.048051 1.010643 0.869567 0.029 Uiso 1 1 calc R U . . .
H33B H 0.023483 1.010670 0.944301 0.029 Uiso 1 1 calc R U . . .
C34 C 0.1465(4) 0.8309(5) 0.9132(3) 0.0229(14) Uani 1 1 d . . . . .
C35 C 0.1149(4) 0.8893(5) 0.9478(3) 0.0222(14) Uani 1 1 d . . . . .
C36 C 0.1515(4) 0.8625(5) 1.0141(4) 0.0252(15) Uani 1 1 d . . . . .
H36 H 0.129703 0.902804 1.037141 0.030 Uiso 1 1 calc R U . . .
C37 C 0.2196(5) 0.7779(5) 1.0479(4) 0.0293(16) Uani 1 1 d . . . . .
C38 C 0.2488(5) 0.7213(5) 1.0126(4) 0.0294(16) Uani 1 1 d . . . . .
H38 H 0.294542 0.663611 1.034603 0.035 Uiso 1 1 calc R U . . .
C39 C 0.2148(4) 0.7442(4) 0.9467(4) 0.0234(14) Uani 1 1 d . . . . .
C40 C 0.2568(6) 0.7555(6) 1.1203(4) 0.039(2) Uani 1 1 d . . . . .
C41 C 0.1874(6) 0.7633(7) 1.1684(4) 0.054(3) Uani 1 1 d . . . . .
H41A H 0.164098 0.721672 1.170878 0.081 Uiso 1 1 calc R U . . .
H41B H 0.211490 0.748705 1.214594 0.081 Uiso 1 1 calc R U . . .
H41C H 0.141924 0.824734 1.150881 0.081 Uiso 1 1 calc R U . . .
C42 C 0.2912(6) 0.8211(7) 1.1179(5) 0.057(3) Uani 1 1 d . . . . .
H42A H 0.336127 0.817281 1.087089 0.085 Uiso 1 1 calc R U . . .
H42B H 0.245099 0.882076 1.100628 0.085 Uiso 1 1 calc R U . . .
H42C H 0.314666 0.806047 1.164341 0.085 Uiso 1 1 calc R U . . .
C43 C 0.3284(6) 0.6601(7) 1.1498(5) 0.057(3) Uani 1 1 d . . . . .
H43A H 0.306538 0.617571 1.151475 0.086 Uiso 1 1 calc R U . . .
H43B H 0.374716 0.654901 1.120396 0.086 Uiso 1 1 calc R U . . .
H43C H 0.349794 0.646723 1.196508 0.086 Uiso 1 1 calc R U . . .
C44 C 0.2503(5) 0.6831(5) 0.9078(4) 0.0331(17) Uani 1 1 d . . . . .
H44A H 0.313023 0.652938 0.918176 0.040 Uiso 1 1 calc R U . . .
H44B H 0.237166 0.720996 0.857893 0.040 Uiso 1 1 calc R U . . .
C45 C 0.1726(5) 0.6146(4) 0.8674(4) 0.0284(16) Uani 1 1 d . . . . .
C46 C 0.2204(6) 0.6107(5) 0.9208(4) 0.042(2) Uani 1 1 d . . . . .
C47A C 0.2340(7) 0.5383(7) 0.9847(6) 0.025(2) Uiso 0.65 1 d . . P B 1
H47A H 0.258349 0.537960 1.023874 0.030 Uiso 0.65 1 calc R U P B 1
C48A C 0.2142(8) 0.4679(8) 0.9941(6) 0.032(3) Uiso 0.65 1 d . . P B 1
C49A C 0.1788(8) 0.4686(8) 0.9366(6) 0.029(2) Uiso 0.65 1 d . . P B 1
H49A H 0.165199 0.421229 0.940617 0.034 Uiso 0.65 1 calc R U P B 1
C51A C 0.2373(7) 0.3867(9) 1.0630(7) 0.043(3) Uiso 0.65 1 d D . P B 1
C52A C 0.2602(11) 0.4053(12) 1.1219(8) 0.059(4) Uiso 0.65 1 d D . P B 1
H52A H 0.311674 0.414712 1.113780 0.088 Uiso 0.65 1 calc R U P B 1
H52B H 0.213208 0.459055 1.124657 0.088 Uiso 0.65 1 calc R U P B 1
H52C H 0.270650 0.354087 1.165372 0.088 Uiso 0.65 1 calc R U P B 1
C53A C 0.1565(9) 0.3729(11) 1.0803(9) 0.059(4) Uiso 0.65 1 d D . P B 1
H53A H 0.138383 0.360571 1.043875 0.088 Uiso 0.65 1 calc R U P B 1
H53B H 0.168517 0.322236 1.124425 0.088 Uiso 0.65 1 calc R U P B 1
H53C H 0.111074 0.427204 1.083710 0.088 Uiso 0.65 1 calc R U P B 1
C54A C 0.3110(12) 0.3027(11) 1.0578(11) 0.058(5) Uiso 0.65 1 d D . P B 1
H54A H 0.295606 0.291185 1.019653 0.087 Uiso 0.65 1 calc R U P B 1
H54B H 0.362272 0.312304 1.049311 0.087 Uiso 0.65 1 calc R U P B 1
H54C H 0.321901 0.251058 1.101027 0.087 Uiso 0.65 1 calc R U P B 1
C47B C 0.2788(13) 0.5302(13) 0.9732(10) 0.023(4) Uiso 0.35 1 d . . P B 2
H47B H 0.321527 0.529388 0.999142 0.028 Uiso 0.35 1 calc R U P B 2
C48B C 0.2704(15) 0.4554(15) 0.9841(12) 0.035(5) Uiso 0.35 1 d . . P B 2
C49B C 0.2215(13) 0.4563(13) 0.9341(10) 0.021(4) Uiso 0.35 1 d . . P B 2
H49B H 0.224789 0.400261 0.938317 0.025 Uiso 0.35 1 calc R U P B 2
C51B C 0.3206(12) 0.3673(14) 1.0507(11) 0.034(5) Uiso 0.35 1 d D . P B 2
C52B C 0.2987(14) 0.3916(15) 1.1135(10) 0.026(4) Uiso 0.35 1 d D . P B 2
H52D H 0.318230 0.436096 1.110897 0.040 Uiso 0.35 1 calc R U P B 2
H52E H 0.236887 0.416503 1.114754 0.040 Uiso 0.35 1 calc R U P B 2
H52F H 0.326694 0.337761 1.155316 0.040 Uiso 0.35 1 calc R U P B 2
C53B C 0.4153(13) 0.3359(18) 1.0429(14) 0.048(6) Uiso 0.35 1 d D . P B 2
H53D H 0.427482 0.320770 1.001970 0.072 Uiso 0.35 1 calc R U P B 2
H53E H 0.431132 0.383859 1.037783 0.072 Uiso 0.35 1 calc R U P B 2
H53F H 0.448250 0.282902 1.083893 0.072 Uiso 0.35 1 calc R U P B 2
C54B C 0.288(2) 0.298(2) 1.059(2) 0.056(10) Uiso 0.35 1 d D . P B 2
H54D H 0.300394 0.279934 1.019820 0.083 Uiso 0.35 1 calc R U P B 2
H54E H 0.316165 0.245977 1.101875 0.083 Uiso 0.35 1 calc R U P B 2
H54F H 0.226359 0.324719 1.061313 0.083 Uiso 0.35 1 calc R U P B 2
C50 C 0.1636(6) 0.5382(5) 0.8737(4) 0.0362(19) Uani 1 1 d . . . . .
C55 C 0.1286(5) 0.5331(5) 0.8128(4) 0.0292(16) Uani 1 1 d . . . . .
H55A H 0.083795 0.592905 0.784386 0.035 Uiso 1 1 calc R U . . .
H55B H 0.102376 0.491098 0.829390 0.035 Uiso 1 1 calc R U . . .
C56 C 0.2129(4) 0.5628(4) 0.7099(3) 0.0215(14) Uani 1 1 d . . . . .
C57 C 0.1982(4) 0.5016(4) 0.7688(3) 0.0221(14) Uani 1 1 d . . . . .
C58 C 0.2506(4) 0.4118(4) 0.7882(4) 0.0246(15) Uani 1 1 d . . . . .
H58 H 0.239438 0.370646 0.827019 0.029 Uiso 1 1 calc R U . . .
C59 C 0.3194(5) 0.3786(4) 0.7533(4) 0.0304(17) Uani 1 1 d . . . . .
C60 C 0.3345(4) 0.4412(4) 0.6963(4) 0.0253(15) Uani 1 1 d . . . . .
H60 H 0.381337 0.420447 0.671658 0.030 Uiso 1 1 calc R U . . .
C61 C 0.2828(4) 0.5332(4) 0.6748(3) 0.0203(13) Uani 1 1 d . . . . .
C62 C 0.3769(6) 0.2791(5) 0.7743(6) 0.054(3) Uani 1 1 d . . . . .
C63 C 0.4163(10) 0.2450(9) 0.8566(8) 0.112(6) Uani 1 1 d . . . . .
H63A H 0.450737 0.275478 0.857723 0.168 Uiso 1 1 calc R U . . .
H63B H 0.369195 0.259767 0.884580 0.168 Uiso 1 1 calc R U . . .
H63C H 0.451782 0.180140 0.875117 0.168 Uiso 1 1 calc R U . . .
C64 C 0.3316(7) 0.2270(7) 0.7869(10) 0.124(8) Uani 1 1 d . . . . .
H64A H 0.277265 0.256055 0.803426 0.186 Uiso 1 1 calc R U . . .
H64B H 0.320804 0.221610 0.744125 0.186 Uiso 1 1 calc R U . . .
H64C H 0.365255 0.167252 0.821933 0.186 Uiso 1 1 calc R U . . .
C65 C 0.4584(7) 0.2550(7) 0.7498(9) 0.106(6) Uani 1 1 d . . . . .
H65A H 0.477764 0.300457 0.744709 0.158 Uiso 1 1 calc R U . . .
H65B H 0.499008 0.196785 0.782762 0.158 Uiso 1 1 calc R U . . .
H65C H 0.454557 0.251143 0.704954 0.158 Uiso 1 1 calc R U . . .
C66 C 0.3110(4) 0.5972(4) 0.6196(3) 0.0201(13) Uani 1 1 d . . . . .
H66A H 0.287028 0.653923 0.627243 0.024 Uiso 1 1 calc R U . . .
H66B H 0.373648 0.571575 0.628327 0.024 Uiso 1 1 calc R U . . .
C67 C 0.2270(4) 0.7066(4) 0.5034(4) 0.0203(13) Uani 1 1 d . . . . .
C68 C 0.2896(4) 0.6215(4) 0.5433(3) 0.0206(13) Uani 1 1 d . . . . .
C69 C 0.3386(4) 0.5664(4) 0.5093(3) 0.0198(13) Uani 1 1 d . . . . .
H69 H 0.380783 0.508210 0.535944 0.024 Uiso 1 1 calc R U . . .
C70 C 0.3287(4) 0.5924(4) 0.4384(4) 0.0230(14) Uani 1 1 d . . . . .
C71 C 0.2686(4) 0.6802(4) 0.4001(4) 0.0231(14) Uani 1 1 d . . . . .
H71 H 0.262343 0.700981 0.351207 0.028 Uiso 1 1 calc R U . . .
C72 C 0.2184(4) 0.7371(4) 0.4316(3) 0.0202(13) Uani 1 1 d . . . . .
C73 C 0.3808(5) 0.5334(4) 0.3996(4) 0.0266(15) Uani 1 1 d . . . . .
C74 C 0.4431(5) 0.4403(5) 0.4479(4) 0.0334(17) Uani 1 1 d . . . . .
H74A H 0.475039 0.405018 0.420723 0.050 Uiso 1 1 calc R U . . .
H74B H 0.482791 0.445292 0.474845 0.050 Uiso 1 1 calc R U . . .
H74C H 0.411735 0.410592 0.479126 0.050 Uiso 1 1 calc R U . . .
C75 C 0.4323(5) 0.5765(5) 0.3510(4) 0.0313(17) Uani 1 1 d . . . . .
H75A H 0.393707 0.636783 0.319187 0.047 Uiso 1 1 calc R U . . .
H75B H 0.472727 0.580515 0.377994 0.047 Uiso 1 1 calc R U . . .
H75C H 0.463546 0.539938 0.324548 0.047 Uiso 1 1 calc R U . . .
C76 C 0.3212(5) 0.5223(5) 0.3571(4) 0.0346(18) Uani 1 1 d . . . . .
H76A H 0.280270 0.581405 0.325493 0.052 Uiso 1 1 calc R U . . .
H76B H 0.354895 0.486910 0.330558 0.052 Uiso 1 1 calc R U . . .
H76C H 0.290566 0.491490 0.388287 0.052 Uiso 1 1 calc R U . . .
C77 C 0.1542(4) 0.8318(4) 0.3886(3) 0.0216(14) Uani 1 1 d . . . . .
H77A H 0.157613 0.873944 0.406810 0.026 Uiso 1 1 calc R U . . .
H77B H 0.168076 0.848488 0.340387 0.026 Uiso 1 1 calc R U . . .
C78 C 0.0027(4) 0.8819(4) 0.4270(4) 0.0218(14) Uani 1 1 d . . . . .
C79 C 0.0655(4) 0.8394(4) 0.3901(3) 0.0218(14) Uani 1 1 d . . . . .
C80 C 0.0485(4) 0.7954(4) 0.3542(3) 0.0228(14) Uani 1 1 d . . . . .
H80 H 0.090274 0.770334 0.327572 0.027 Uiso 1 1 calc R U . . .
C81 C -0.0270(4) 0.7868(4) 0.3558(3) 0.0234(14) Uani 1 1 d . . . . .
C82 C -0.0845(4) 0.8218(5) 0.3979(4) 0.0253(15) Uani 1 1 d . . . . .
H82 H -0.135347 0.814370 0.402184 0.030 Uiso 1 1 calc R U . . .
C83 C -0.0713(4) 0.8669(4) 0.4340(3) 0.0210(14) Uani 1 1 d . . . . .
C84 C -0.0439(5) 0.7450(5) 0.3100(4) 0.0321(17) Uani 1 1 d . . . . .
C85 C 0.0299(5) 0.6534(5) 0.3221(5) 0.039(2) Uani 1 1 d . . . . .
H85A H 0.082909 0.659530 0.313646 0.059 Uiso 1 1 calc R U . . .
H85B H 0.034497 0.612631 0.369895 0.059 Uiso 1 1 calc R U . . .
H85C H 0.019491 0.629234 0.290633 0.059 Uiso 1 1 calc R U . . .
C86 C -0.0511(6) 0.8063(6) 0.2345(4) 0.046(2) Uani 1 1 d . . . . .
H86A H -0.000425 0.817257 0.226503 0.069 Uiso 1 1 calc DR U . . .
H86B H -0.101867 0.863389 0.224265 0.069 Uiso 1 1 calc DR U . . .
H86C H -0.055441 0.777502 0.204402 0.069 Uiso 1 1 calc DR U . . .
C87 C -0.1250(5) 0.7327(6) 0.3236(5) 0.040(2) Uani 1 1 d . . . . .
H87A H -0.173416 0.790675 0.316156 0.061 Uiso 1 1 calc R U . . .
H87B H -0.134298 0.707960 0.292128 0.061 Uiso 1 1 calc R U . . .
H87C H -0.119292 0.691357 0.371390 0.061 Uiso 1 1 calc R U . . .
C88 C -0.1390(4) 0.9067(4) 0.4756(4) 0.0235(14) Uani 1 1 d . . . . .
H88A H -0.114977 0.928127 0.502511 0.028 Uiso 1 1 calc R U . . .
H88B H -0.186729 0.959887 0.442983 0.028 Uiso 1 1 calc R U . . .
C90 C 0.2905(6) 0.9096(8) 0.7181(5) 0.063(3) Uani 1 1 d D . . . .
H90 H 0.276655 0.917372 0.672506 0.075 Uiso 1 1 calc R U . . .
C91 C 0.3312(6) 0.8258(7) 0.7677(6) 0.068(3) Uani 1 1 d D . . . .
H91 H 0.346298 0.774797 0.756654 0.081 Uiso 1 1 calc R U . . .
C92 C 0.3504(7) 0.8151(8) 0.8337(6) 0.077(4) Uani 1 1 d D . . . .
H92 H 0.379432 0.756590 0.868009 0.093 Uiso 1 1 calc R U . . .
C93 C 0.3280(7) 0.8886(10) 0.8502(6) 0.085(4) Uani 1 1 d D . . . .
C94 C 0.2869(7) 0.9742(9) 0.7997(7) 0.079(4) Uani 1 1 d D . . . .
H94 H 0.271428 1.025413 0.810520 0.095 Uiso 1 1 calc R U . . .
C95 C 0.2694(6) 0.9834(7) 0.7348(6) 0.070(3) Uani 1 1 d D . . . .
H95 H 0.242029 1.041804 0.699975 0.084 Uiso 1 1 calc R U . . .
C96 C 0.3505(11) 0.8704(15) 0.9235(7) 0.139(8) Uani 1 1 d D . . . .
H96A H 0.331627 0.927297 0.929294 0.209 Uiso 1 1 calc R U . . .
H96B H 0.322455 0.835865 0.953977 0.209 Uiso 1 1 calc R U . . .
H96C H 0.412350 0.836161 0.935209 0.209 Uiso 1 1 calc R U . . .
C100 C -0.0346(5) 0.5677(5) 0.6403(4) 0.0343(18) Uani 1 1 d D . . . .
H100 H -0.078095 0.581277 0.669346 0.041 Uiso 1 1 calc R U . . .
C101 C -0.0549(5) 0.6035(4) 0.5702(4) 0.0340(18) Uani 1 1 d D . . . .
H101 H -0.112388 0.641844 0.550910 0.041 Uiso 1 1 calc R U . . .
C102 C 0.0077(4) 0.5844(4) 0.5275(4) 0.0324(17) Uani 1 1 d D . . . .
H102 H -0.007195 0.609163 0.479002 0.039 Uiso 1 1 calc R U . . .
C103 C 0.0926(4) 0.5289(5) 0.5548(4) 0.0332(18) Uani 1 1 d D . . . .
C104 C 0.1112(5) 0.4934(5) 0.6260(4) 0.0348(18) Uani 1 1 d D . . . .
H104 H 0.168511 0.455261 0.645826 0.042 Uiso 1 1 calc R U . . .
C105 C 0.0481(5) 0.5123(5) 0.6684(4) 0.0354(18) Uani 1 1 d D . . . .
H105 H 0.061987 0.487078 0.717043 0.042 Uiso 1 1 calc R U . . .
C106 C 0.1607(5) 0.5087(6) 0.5081(5) 0.049(2) Uani 1 1 d D . . . .
H10D H 0.134969 0.539794 0.460005 0.074 Uiso 1 1 calc R U . . .
H10E H 0.202142 0.529184 0.514345 0.074 Uiso 1 1 calc R U . . .
H10F H 0.189496 0.444004 0.519404 0.074 Uiso 1 1 calc R U . . .
C110 C 0.6576(6) 0.0817(7) 0.4668(5) 0.063(3) Uani 1 1 d D . . . .
H110 H 0.663031 0.052486 0.436126 0.075 Uiso 1 1 calc R U . . .
C111 C 0.6391(5) 0.1705(7) 0.4411(5) 0.066(3) Uani 1 1 d D . . . .
H111 H 0.634488 0.202636 0.392864 0.079 Uiso 1 1 calc R U . . .
C112 C 0.6271(5) 0.2132(5) 0.4864(6) 0.061(3) Uani 1 1 d D . . . .
H112 H 0.614024 0.274994 0.469253 0.073 Uiso 1 1 calc R U . . .
C113 C 0.6340(6) 0.1660(6) 0.5564(5) 0.052(2) Uani 1 1 d D . . . .
C114 C 0.6577(6) 0.0741(5) 0.5804(5) 0.046(2) Uani 1 1 d D . . . .
H114 H 0.666437 0.039040 0.628461 0.055 Uiso 1 1 calc R U . . .
C115 C 0.6679(5) 0.0364(6) 0.5338(5) 0.049(2) Uani 1 1 d D . . . .
H115 H 0.683187 -0.025856 0.550140 0.059 Uiso 1 1 calc R U . . .
C116 C 0.6117(8) 0.2123(10) 0.6052(8) 0.099(5) Uani 1 1 d D . . . .
H11C H 0.620527 0.168303 0.652391 0.149 Uiso 1 1 calc R U . . .
H11D H 0.647833 0.242505 0.601351 0.149 Uiso 1 1 calc R U . . .
H11E H 0.551826 0.256585 0.594071 0.149 Uiso 1 1 calc R U . . .
C120 C 0.5791(9) 0.5332(9) 0.1042(8) 0.1095(19) Uiso 1 1 d D U . C 1
H120 H 0.604099 0.569052 0.074443 0.131 Uiso 1 1 calc R U . C 1
C121 C 0.5193(8) 0.5148(9) 0.0775(7) 0.1095(19) Uiso 1 1 d D U . C 1
H121 H 0.502231 0.539529 0.029366 0.131 Uiso 1 1 calc R U . C 1
C122 C 0.4878(8) 0.4616(9) 0.1221(7) 0.1095(19) Uiso 1 1 d D U . C 1
H122 H 0.448681 0.448702 0.104259 0.131 Uiso 1 1 calc R U . C 1
C123 C 0.5091(10) 0.4254(10) 0.1914(7) 0.1095(19) Uiso 1 1 d D U . C 1
C124 C 0.5685(10) 0.4391(10) 0.2173(7) 0.1095(19) Uiso 1 1 d D U . C 1
H124 H 0.589272 0.409413 0.264930 0.131 Uiso 1 1 calc R U . C 1
C125 C 0.5982(9) 0.4984(10) 0.1716(8) 0.1095(19) Uiso 1 1 d D U . C 1
H125 H 0.633906 0.514406 0.190313 0.131 Uiso 1 1 calc R U . C 1
C126 C 0.4737(11) 0.3666(11) 0.2398(9) 0.131(2) Uiso 1 1 d D U . C 1
H12A H 0.431906 0.362894 0.214062 0.197 Uiso 1 1 calc R U . C 1
H12B H 0.519811 0.306585 0.263351 0.197 Uiso 1 1 calc R U . C 1
H12C H 0.446022 0.391642 0.274020 0.197 Uiso 1 1 calc R U . C 1
C130 C 0.086(2) 0.628(2) 1.1154(19) 0.1095(19) Uiso 0.35 1 d D U P D 2
H130 H 0.095258 0.669661 1.126661 0.131 Uiso 0.35 1 calc R U P D 2
C131 C 0.086(2) 0.633(2) 1.0484(16) 0.1095(19) Uiso 0.35 1 d D U P D 2
H131 H 0.095182 0.679012 1.013224 0.131 Uiso 0.35 1 calc R U P D 2
C132 C 0.074(2) 0.571(2) 1.0321(14) 0.1095(19) Uiso 0.35 1 d D U P D 2
H132 H 0.073243 0.575587 0.985648 0.131 Uiso 0.35 1 calc R U P D 2
C133 C 0.062(2) 0.503(2) 1.0830(19) 0.1095(19) Uiso 0.35 1 d D U P D 2
C134 C 0.060(3) 0.499(2) 1.1497(16) 0.1095(19) Uiso 0.35 1 d D U P D 2
H134 H 0.050143 0.453144 1.184972 0.131 Uiso 0.35 1 calc R U P D 2
C135 C 0.072(2) 0.561(3) 1.1653(15) 0.1095(19) Uiso 0.35 1 d D U P D 2
H135 H 0.070443 0.557522 1.211484 0.131 Uiso 0.35 1 calc R U P D 2
C136 C 0.048(3) 0.443(3) 1.056(3) 0.131(2) Uiso 0.35 1 d D U P D 2
H13A H 0.040060 0.396010 1.093776 0.197 Uiso 0.35 1 calc R U P D 2
H13B H -0.002255 0.478452 1.021708 0.197 Uiso 0.35 1 calc R U P D 2
H13C H 0.098149 0.416113 1.033768 0.197 Uiso 0.35 1 calc R U P D 2

loop_
_atom_site_aniso_label
_atom_site_aniso_U_11
_atom_site_aniso_U_22
_atom_site_aniso_U_33
_atom_site_aniso_U_23
_atom_site_aniso_U_13
_atom_site_aniso_U_12
Pb1 0.02308(13) 0.01806(12) 0.01873(12) -0.00546(10) 0.00285(10) -0.00966(10)
Pb2 0.02015(12) 0.01828(12) 0.02139(13) -0.00684(10) 0.00306(9) -0.00980(10)
Pb3 0.01705(12) 0.01738(12) 0.02127(12) -0.00624(10) 0.00068(9) -0.00720(9)
Pb4 0.01622(11) 0.01549(12) 0.01992(12) -0.00504(9) 0.00075(9) -0.00593(9)
Pb5 0.01889(12) 0.01617(12) 0.02230(13) -0.00709(10) 0.00218(9) -0.00875(10)
Pb6 0.01784(12) 0.01543(12) 0.02174(12) -0.00436(9) 0.00137(9) -0.00848(9)
O9 0.020(2) 0.022(2) 0.017(2) -0.0055(19) 0.0037(18) -0.0100(19)
O10 0.015(2) 0.017(2) 0.019(2) -0.0062(18) 0.0005(17) -0.0089(18)
O1 0.020(2) 0.025(2) 0.031(3) -0.015(2) 0.002(2) -0.012(2)
O2 0.022(2) 0.023(2) 0.021(2) -0.003(2) 0.0018(19) -0.013(2)
O3 0.024(2) 0.018(2) 0.024(2) -0.009(2) 0.0033(19) -0.0080(19)
O4 0.030(3) 0.021(2) 0.016(2) -0.0058(19) -0.0006(19) -0.011(2)
O5 0.031(3) 0.013(2) 0.018(2) -0.0010(19) 0.003(2) -0.007(2)
O6 0.023(2) 0.017(2) 0.022(2) -0.0077(19) 0.0015(19) -0.0075(19)
O7 0.022(2) 0.013(2) 0.019(2) -0.0044(18) 0.0030(18) -0.0075(18)
O8 0.020(2) 0.023(2) 0.024(2) -0.011(2) -0.0001(19) -0.0100(19)
C1 0.018(3) 0.013(3) 0.032(4) -0.007(3) 0.000(3) -0.006(3)
C2 0.018(3) 0.017(3) 0.035(4) -0.013(3) 0.005(3) -0.010(3)
C3 0.018(3) 0.022(3) 0.028(4) -0.010(3) -0.001(3) -0.009(3)
C4 0.018(3) 0.017(3) 0.039(4) -0.011(3) 0.005(3) -0.010(3)
C5 0.015(3) 0.021(3) 0.033(4) -0.014(3) 0.003(3) -0.006(3)
C6 0.019(3) 0.020(3) 0.034(4) -0.011(3) 0.003(3) -0.008(3)
C7 0.023(4) 0.034(4) 0.042(5) -0.015(4) -0.001(3) -0.014(3)
C8 0.028(4) 0.040(5) 0.066(6) -0.009(5) -0.010(4) -0.016(4)
C9 0.049(5) 0.075(7) 0.057(6) -0.041(5) 0.009(5) -0.040(5)
C10 0.035(4) 0.043(5) 0.055(6) -0.016(4) 0.001(4) -0.027(4)
C11 0.031(4) 0.015(3) 0.029(4) -0.005(3) 0.001(3) -0.009(3)
C12 0.019(3) 0.016(3) 0.017(3) 0.003(3) 0.002(3) -0.009(3)
C13 0.024(3) 0.019(3) 0.017(3) -0.003(3) 0.001(3) -0.009(3)
C14 0.025(3) 0.024(4) 0.027(4) -0.004(3) 0.000(3) -0.014(3)
C15 0.024(3) 0.033(4) 0.020(3) -0.010(3) 0.002(3) -0.013(3)
C16 0.024(4) 0.032(4) 0.030(4) -0.015(3) 0.005(3) -0.011(3)
C17 0.022(3) 0.025(4) 0.024(3) -0.008(3) 0.000(3) -0.012(3)
C18 0.018(3) 0.046(5) 0.039(5) -0.014(4) 0.006(3) -0.014(3)
C19 0.034(5) 0.059(6) 0.063(7) -0.004(5) -0.011(5) -0.020(5)
C20 0.026(4) 0.057(6) 0.082(7) -0.035(6) 0.012(4) -0.023(4)
C21 0.036(5) 0.047(5) 0.053(6) -0.020(5) 0.011(4) -0.015(4)
C22 0.022(3) 0.018(3) 0.026(4) -0.003(3) -0.002(3) -0.003(3)
C23 0.015(3) 0.012(3) 0.031(4) -0.006(3) 0.002(3) -0.002(2)
C24 0.021(3) 0.026(4) 0.032(4) -0.015(3) 0.010(3) -0.012(3)
C25 0.031(4) 0.043(4) 0.033(4) -0.022(4) 0.013(3) -0.025(4)
C26 0.063(6) 0.051(5) 0.030(4) -0.020(4) 0.017(4) -0.042(5)
C27 0.049(5) 0.037(4) 0.024(4) -0.019(3) 0.009(3) -0.029(4)
C28 0.020(3) 0.021(3) 0.030(4) -0.013(3) 0.004(3) -0.010(3)
C29 0.110(9) 0.098(9) 0.040(5) -0.035(6) 0.027(6) -0.089(8)
C33 0.028(4) 0.018(3) 0.025(4) -0.008(3) -0.004(3) -0.008(3)
C34 0.024(3) 0.027(4) 0.020(3) -0.007(3) -0.004(3) -0.013(3)
C35 0.023(3) 0.026(4) 0.019(3) -0.008(3) 0.005(3) -0.013(3)
C36 0.031(4) 0.025(4) 0.026(4) -0.013(3) 0.005(3) -0.015(3)
C37 0.033(4) 0.033(4) 0.018(3) -0.005(3) 0.000(3) -0.015(3)
C38 0.026(4) 0.022(4) 0.031(4) -0.005(3) -0.006(3) -0.005(3)
C39 0.022(3) 0.019(3) 0.023(3) -0.004(3) -0.002(3) -0.007(3)
C40 0.045(5) 0.043(5) 0.023(4) -0.016(4) -0.005(3) -0.010(4)
C41 0.068(7) 0.052(6) 0.020(4) -0.007(4) -0.001(4) -0.014(5)
C42 0.056(6) 0.063(7) 0.050(6) -0.025(5) -0.016(5) -0.019(5)
C43 0.060(6) 0.056(6) 0.031(5) -0.024(4) -0.017(4) 0.004(5)
C44 0.032(4) 0.024(4) 0.033(4) -0.010(3) -0.006(3) -0.003(3)
C45 0.041(4) 0.015(3) 0.018(3) -0.003(3) 0.003(3) -0.006(3)
C46 0.069(6) 0.019(4) 0.026(4) -0.007(3) -0.009(4) -0.009(4)
C50 0.065(6) 0.020(4) 0.021(4) -0.005(3) 0.007(4) -0.019(4)
C55 0.033(4) 0.023(4) 0.031(4) -0.004(3) 0.008(3) -0.019(3)
C56 0.024(3) 0.015(3) 0.024(3) -0.006(3) 0.000(3) -0.010(3)
C57 0.025(3) 0.023(3) 0.021(3) -0.010(3) 0.004(3) -0.012(3)
C58 0.033(4) 0.021(3) 0.023(3) -0.005(3) 0.002(3) -0.018(3)
C59 0.029(4) 0.012(3) 0.039(4) -0.002(3) 0.003(3) -0.007(3)
C60 0.026(4) 0.012(3) 0.030(4) -0.004(3) 0.001(3) -0.004(3)
C61 0.023(3) 0.017(3) 0.021(3) -0.006(3) -0.001(3) -0.009(3)
C62 0.037(5) 0.016(4) 0.087(8) -0.003(4) 0.023(5) -0.007(4)
C63 0.110(12) 0.050(8) 0.110(12) 0.003(8) -0.010(10) -0.004(8)
C64 0.049(7) 0.033(6) 0.27(2) -0.041(10) 0.038(10) -0.021(5)
C65 0.057(7) 0.024(5) 0.192(16) -0.011(7) 0.050(9) -0.010(5)
C66 0.015(3) 0.017(3) 0.022(3) -0.005(3) -0.002(3) -0.004(3)
C67 0.017(3) 0.016(3) 0.027(3) -0.010(3) 0.004(3) -0.006(3)
C68 0.021(3) 0.017(3) 0.023(3) -0.004(3) 0.004(3) -0.010(3)
C69 0.017(3) 0.012(3) 0.026(3) -0.006(3) 0.003(3) -0.004(2)
C70 0.022(3) 0.017(3) 0.030(4) -0.009(3) 0.004(3) -0.010(3)
C71 0.023(3) 0.023(3) 0.024(3) -0.007(3) 0.004(3) -0.012(3)
C72 0.020(3) 0.018(3) 0.019(3) -0.001(3) 0.000(3) -0.010(3)
C73 0.030(4) 0.017(3) 0.028(4) -0.008(3) 0.003(3) -0.006(3)
C74 0.030(4) 0.025(4) 0.040(4) -0.017(3) 0.001(3) -0.003(3)
C75 0.024(4) 0.031(4) 0.037(4) -0.018(3) 0.011(3) -0.007(3)
C76 0.038(4) 0.029(4) 0.037(4) -0.016(4) 0.000(4) -0.012(3)
C77 0.019(3) 0.021(3) 0.021(3) -0.007(3) 0.007(3) -0.007(3)
C78 0.019(3) 0.013(3) 0.027(4) -0.003(3) 0.000(3) -0.005(3)
C79 0.023(3) 0.018(3) 0.019(3) -0.003(3) -0.001(3) -0.006(3)
C80 0.027(3) 0.021(3) 0.019(3) -0.008(3) 0.004(3) -0.010(3)
C81 0.030(4) 0.019(3) 0.020(3) -0.007(3) 0.000(3) -0.010(3)
C82 0.021(3) 0.025(4) 0.033(4) -0.009(3) 0.000(3) -0.014(3)
C83 0.028(3) 0.015(3) 0.016(3) -0.002(3) 0.003(3) -0.010(3)
C84 0.041(4) 0.028(4) 0.036(4) -0.017(3) 0.003(3) -0.019(3)
C85 0.043(5) 0.025(4) 0.055(5) -0.018(4) 0.003(4) -0.016(4)
C86 0.063(6) 0.057(6) 0.037(5) -0.025(4) 0.004(4) -0.036(5)
C87 0.046(5) 0.041(5) 0.053(5) -0.027(4) 0.003(4) -0.028(4)
C88 0.023(3) 0.019(3) 0.030(4) -0.008(3) 0.004(3) -0.011(3)
C90 0.036(5) 0.093(9) 0.069(7) -0.034(7) 0.010(5) -0.034(6)
C91 0.048(6) 0.063(7) 0.090(9) -0.024(7) 0.007(6) -0.027(6)
C92 0.079(8) 0.098(10) 0.079(9) -0.030(8) 0.026(7) -0.066(8)
C93 0.062(8) 0.164(15) 0.077(9) -0.067(10) 0.034(7) -0.077(10)
C94 0.038(6) 0.119(12) 0.113(12) -0.079(10) 0.025(7) -0.037(7)
C95 0.037(5) 0.067(8) 0.096(10) -0.026(7) -0.011(6) -0.016(5)
C96 0.145(15) 0.29(3) 0.081(11) -0.106(15) 0.058(10) -0.162(18)
C100 0.038(4) 0.027(4) 0.043(5) -0.014(4) 0.012(4) -0.020(3)
C101 0.032(4) 0.024(4) 0.045(5) -0.008(3) -0.001(4) -0.014(3)
C102 0.032(4) 0.024(4) 0.042(5) -0.012(3) -0.007(3) -0.012(3)
C103 0.034(4) 0.025(4) 0.050(5) -0.022(4) 0.001(4) -0.014(3)
C104 0.036(4) 0.023(4) 0.046(5) -0.014(4) -0.002(4) -0.012(3)
C105 0.042(5) 0.030(4) 0.041(5) -0.015(4) -0.004(4) -0.019(4)
C106 0.033(4) 0.046(5) 0.074(7) -0.034(5) 0.007(4) -0.013(4)
C110 0.038(5) 0.088(9) 0.058(7) -0.032(7) 0.009(5) -0.021(6)
C111 0.029(5) 0.086(9) 0.062(7) -0.012(7) 0.001(5) -0.021(5)
C112 0.027(4) 0.025(4) 0.100(9) 0.005(5) 0.010(5) -0.010(4)
C113 0.041(5) 0.053(6) 0.081(8) -0.039(6) 0.016(5) -0.028(5)
C114 0.045(5) 0.045(5) 0.053(6) -0.017(5) 0.011(4) -0.026(4)
C115 0.030(4) 0.036(5) 0.069(7) -0.022(5) 0.006(4) -0.002(4)
C116 0.067(8) 0.107(11) 0.181(16) -0.098(12) 0.048(9) -0.056(8)

loop_
_atom_type_symbol
_atom_type_description
_atom_type_scat_dispersion_real
_atom_type_scat_dispersion_imag
_atom_type_scat_source
C C 0.0033 0.0016 'International Tables Vol C Tables 4.2.6.8 and 6.1.1.4'
H H 0.0000 0.0000 'International Tables Vol C Tables 4.2.6.8 and 6.1.1.4'
O O 0.0106 0.0060 'International Tables Vol C Tables 4.2.6.8 and 6.1.1.4'
Pb Pb -3.3944 10.1111 'International Tables Vol C Tables 4.2.6.8 and 6.1.1.4'

loop_
_geom_angle_atom_site_label_1
_geom_angle_atom_site_label_2
_geom_angle_atom_site_label_3
_geom_angle
_geom_angle_site_symmetry_1
_geom_angle_site_symmetry_3
_geom_angle_publ_flag
O9 Pb1 O5 72.93(15) . . ?
O9 Pb1 O2 69.91(15) . . ?
O5 Pb1 O2 101.56(17) . . ?
O9 Pb1 O4 68.63(16) . . ?
O5 Pb1 O4 83.29(16) . . ?
O2 Pb1 O4 134.58(15) . . ?
O9 Pb1 Pb2 37.85(12) . . ?
O5 Pb1 Pb2 93.72(11) . . ?
O2 Pb1 Pb2 95.69(10) . . ?
O4 Pb1 Pb2 38.98(10) . . ?
O3 Pb2 O9 91.99(16) . . ?
O3 Pb2 O4 90.09(17) . . ?
O9 Pb2 O4 71.73(16) . . ?
O3 Pb2 Pb1 71.83(12) . . ?
O9 Pb2 Pb1 38.43(11) . . ?
O4 Pb2 Pb1 41.99(12) . . ?
O5 Pb3 O10 115.35(16) . . ?
O5 Pb3 O6 79.54(16) . . ?
O10 Pb3 O6 71.26(15) . . ?
O5 Pb3 O9 73.37(16) . . ?
O10 Pb3 O9 72.08(15) . . ?
O6 Pb3 O9 117.94(16) . . ?
O5 Pb3 Pb6 151.33(12) . . ?
O10 Pb3 Pb6 36.01(10) . . ?
O6 Pb3 Pb6 87.96(11) . . ?
O9 Pb3 Pb6 90.39(11) . . ?
O2 Pb4 O10 114.50(16) . . ?
O2 Pb4 O9 71.58(16) . . ?
O10 Pb4 O9 72.87(16) . . ?
O2 Pb4 O1 82.38(17) . . ?
O10 Pb4 O1 70.57(15) . . ?
O9 Pb4 O1 119.84(16) . . ?
O6 Pb5 O10 71.80(15) . . ?
O6 Pb5 O1 107.60(16) . . ?
O10 Pb5 O1 69.44(15) . . ?
O6 Pb5 O7 82.14(15) . . ?
O10 Pb5 O7 68.47(15) . . ?
O1 Pb5 O7 130.76(15) . . ?
O6 Pb5 Pb6 89.62(11) . . ?
O10 Pb5 Pb6 36.91(10) . . ?
O1 Pb5 Pb6 93.39(11) . . ?
O7 Pb5 Pb6 37.55(10) . . ?
O10 Pb6 O7 74.04(16) . . ?
O10 Pb6 O8 89.53(16) . . ?
O7 Pb6 O8 87.86(16) . . ?
O10 Pb6 Pb5 38.92(11) . . ?
O7 Pb6 Pb5 41.79(11) . . ?
O8 Pb6 Pb5 71.08(12) . . ?
O10 Pb6 Pb3 37.72(11) . . ?
O7 Pb6 Pb3 75.01(11) . . ?
O8 Pb6 Pb3 127.00(12) . . ?
Pb5 Pb6 Pb3 62.792(7) . . ?
Pb2 O9 Pb1 103.73(18) . . ?
Pb2 O9 Pb4 119.19(19) . . ?
Pb1 O9 Pb4 111.03(18) . . ?
Pb2 O9 Pb3 110.68(18) . . ?
Pb1 O9 Pb3 105.85(17) . . ?
Pb4 O9 Pb3 105.71(18) . . ?
Pb6 O10 Pb4 118.64(18) . . ?
Pb6 O10 Pb3 106.27(17) . . ?
Pb4 O10 Pb3 107.42(18) . . ?
Pb6 O10 Pb5 104.17(17) . . ?
Pb4 O10 Pb5 111.54(17) . . ?
Pb3 O10 Pb5 108.33(17) . . ?
C1 O1 Pb4 129.4(4) . . ?
C1 O1 Pb5 119.3(4) . . ?
Pb4 O1 Pb5 108.38(17) . . ?
C12 O2 Pb4 115.2(4) . . ?
C12 O2 Pb1 130.2(4) . . ?
Pb4 O2 Pb1 107.48(17) . . ?
C23 O3 Pb2 123.2(4) . . ?
C34 O4 Pb2 137.2(4) . . ?
C34 O4 Pb1 117.6(4) . . ?
Pb2 O4 Pb1 99.03(17) . . ?
C45 O5 Pb3 133.9(4) . . ?
C45 O5 Pb1 114.5(4) . . ?
Pb3 O5 Pb1 107.60(17) . . ?
C56 O6 Pb5 120.3(4) . . ?
C56 O6 Pb3 128.5(4) . . ?
Pb5 O6 Pb3 108.52(17) . . ?
C67 O7 Pb6 138.9(4) . . ?
C67 O7 Pb5 116.3(4) . . ?
Pb6 O7 Pb5 100.66(16) . . ?
C78 O8 Pb6 129.2(4) . . ?
O1 C1 C6 120.7(6) . . ?
O1 C1 C2 120.1(6) . . ?
C6 C1 C2 119.2(6) . . ?
C3 C2 C1 119.1(6) . . ?
C3 C2 C88 121.5(6) . . ?
C1 C2 C88 119.1(6) . . ?
C2 C3 C4 122.2(7) . . ?
C5 C4 C3 117.5(6) . . ?
C5 C4 C7 122.5(6) . . ?
C3 C4 C7 119.9(7) . . ?
C6 C5 C4 122.1(6) . . ?
C5 C6 C1 119.6(7) . . ?
C5 C6 C11 120.4(6) . . ?
C1 C6 C11 119.8(6) . . ?
C8 C7 C9 108.6(8) . . ?
C8 C7 C4 108.5(6) . . ?
C9 C7 C4 111.0(6) . . ?
C8 C7 C10 107.1(7) . . ?
C9 C7 C10 109.3(7) . . ?
C4 C7 C10 112.2(7) . . ?
C6 C11 C13 109.0(5) . . ?
O2 C12 C13 121.6(6) . . ?
O2 C12 C17 119.0(6) . . ?
C13 C12 C17 119.3(6) . . ?
C12 C13 C14 119.2(6) . . ?
C12 C13 C11 121.9(6) . . ?
C14 C13 C11 118.7(6) . . ?
C15 C14 C13 123.1(7) . . ?
C14 C15 C16 116.6(6) . . ?
C14 C15 C18 122.8(7) . . ?
C16 C15 C18 120.5(7) . . ?
C17 C16 C15 122.8(7) . . ?
C16 C17 C12 118.8(6) . . ?
C16 C17 C22 121.4(6) . . ?
C12 C17 C22 119.8(6) . . ?
C20 C18 C19 107.6(8) . . ?
C20 C18 C15 113.2(7) . . ?
C19 C18 C15 109.3(7) . . ?
C20 C18 C21 109.8(7) . . ?
C19 C18 C21 106.8(8) . . ?
C15 C18 C21 109.9(7) . . ?
C17 C22 C24 114.5(6) . . ?
O3 C23 C28 121.3(6) . . ?
O3 C23 C24 120.7(6) . . ?
C28 C23 C24 117.9(6) . . ?
C25 C24 C23 120.4(7) . . ?
C25 C24 C22 120.3(6) . . ?
C23 C24 C22 119.2(6) . . ?
C24 C25 C26 122.1(7) . . ?
C25 C26 C27 117.8(7) . . ?
C25 C26 C29 121.6(7) . . ?
C27 C26 C29 120.5(8) . . ?
C26 C27 C28 122.0(7) . . ?
C27 C28 C23 119.7(6) . . ?
C27 C28 C33 117.7(6) . . ?
C23 C28 C33 122.6(6) . . ?
C31B C29 C32B 116.9(15) . . ?
C30A C29 C31A 113.9(10) . . ?
C31B C29 C26 114.8(15) . . ?
C30A C29 C26 114.1(9) . . ?
C32B C29 C26 113.2(17) . . ?
C31A C29 C26 110.5(9) . . ?
C30A C29 C32A 104.6(9) . . ?
C31A C29 C32A 106.8(9) . . ?
C26 C29 C32A 106.2(9) . . ?
C31B C29 C30B 104.9(14) . . ?
C32B C29 C30B 101.5(13) . . ?
C26 C29 C30B 103.2(17) . . ?
C35 C33 C28 111.2(6) . . ?
O4 C34 C35 120.5(6) . . ?
O4 C34 C39 120.0(6) . . ?
C35 C34 C39 119.4(6) . . ?
C36 C35 C34 119.5(6) . . ?
C36 C35 C33 121.8(6) . . ?
C34 C35 C33 118.4(6) . . ?
C35 C36 C37 122.2(7) . . ?
C38 C37 C36 116.8(7) . . ?
C38 C37 C40 124.9(7) . . ?
C36 C37 C40 118.2(7) . . ?
C37 C38 C39 123.5(7) . . ?
C38 C39 C34 118.5(7) . . ?
C38 C39 C44 122.6(6) . . ?
C34 C39 C44 118.8(6) . . ?
C42 C40 C41 107.9(8) . . ?
C42 C40 C43 109.1(8) . . ?
C41 C40 C43 108.6(8) . . ?
C42 C40 C37 110.3(7) . . ?
C41 C40 C37 109.8(7) . . ?
C43 C40 C37 111.0(7) . . ?
C39 C44 C46 118.5(7) . . ?
O5 C45 C50 119.3(7) . . ?
O5 C45 C46 121.3(7) . . ?
C50 C45 C46 119.2(7) . . ?
C45 C46 C47A 114.8(8) . . ?
C45 C46 C47B 124.8(10) . . ?
C45 C46 C44 119.9(7) . . ?
C47A C46 C44 125.3(8) . . ?
C47B C46 C44 108.4(11) . . ?
C48A C47A C46 124.6(10) . . ?
C47A C48A C49A 117.6(11) . . ?
C47A C48A C51A 122.7(11) . . ?
C49A C48A C51A 119.5(11) . . ?
C50 C49A C48A 119.7(11) . . ?
C52A C51A C53A 105.6(12) . . ?
C52A C51A C54A 110.0(13) . . ?
C53A C51A C54A 111.5(13) . . ?
C52A C51A C48A 111.5(11) . . ?
C53A C51A C48A 107.2(11) . . ?
C54A C51A C48A 110.9(12) . . ?
C48B C47B C46 116.8(18) . . ?
C47B C48B C49B 118(2) . . ?
C47B C48B C51B 120(2) . . ?
C49B C48B C51B 122.0(19) . . ?
C48B C49B C50 126.0(17) . . ?
C52B C51B C54B 106(2) . . ?
C52B C51B C53B 111.4(18) . . ?
C54B C51B C53B 115(2) . . ?
C52B C51B C48B 107.9(17) . . ?
C54B C51B C48B 110(2) . . ?
C53B C51B C48B 107.4(18) . . ?
C49A C50 C45 121.8(8) . . ?
C49A C50 C55 117.2(8) . . ?
C45 C50 C55 120.8(6) . . ?
C45 C50 C49B 111.8(10) . . ?
C55 C50 C49B 123.2(10) . . ?
C50 C55 C57 111.1(6) . . ?
O6 C56 C61 120.3(6) . . ?
O6 C56 C57 119.3(6) . . ?
C61 C56 C57 120.5(6) . . ?
C58 C57 C56 118.9(6) . . ?
C58 C57 C55 119.5(6) . . ?
C56 C57 C55 121.5(6) . . ?
C57 C58 C59 122.8(6) . . ?
C58 C59 C60 117.2(6) . . ?
C58 C59 C62 122.8(7) . . ?
C60 C59 C62 120.0(7) . . ?
C61 C60 C59 121.9(7) . . ?
C56 C61 C60 118.7(6) . . ?
C56 C61 C66 122.5(6) . . ?
C60 C61 C66 118.5(6) . . ?
C64 C62 C65 123.3(10) . . ?
C64 C62 C59 113.2(8) . . ?
C65 C62 C59 116.8(7) . . ?
C64 C62 C63 98.1(11) . . ?
C65 C62 C63 93.9(11) . . ?
C59 C62 C63 104.3(9) . . ?
C68 C66 C61 120.5(6) . . ?
O7 C67 C72 120.3(6) . . ?
O7 C67 C68 119.1(6) . . ?
C72 C67 C68 120.6(6) . . ?
C69 C68 C67 117.8(6) . . ?
C69 C68 C66 121.9(6) . . ?
C67 C68 C66 119.7(6) . . ?
C70 C69 C68 123.1(6) . . ?
C69 C70 C71 117.1(6) . . ?
C69 C70 C73 124.4(6) . . ?
C71 C70 C73 118.4(6) . . ?
C72 C71 C70 121.8(6) . . ?
C71 C72 C67 119.4(6) . . ?
C71 C72 C77 120.5(6) . . ?
C67 C72 C77 120.2(6) . . ?
C74 C73 C70 112.4(6) . . ?
C74 C73 C75 107.7(6) . . ?
C70 C73 C75 109.8(6) . . ?
C74 C73 C76 107.7(6) . . ?
C70 C73 C76 110.0(6) . . ?
C75 C73 C76 109.2(6) . . ?
C79 C77 C72 110.9(5) . . ?
O8 C78 C79 122.6(6) . . ?
O8 C78 C83 120.1(6) . . ?
C79 C78 C83 117.3(6) . . ?
C80 C79 C78 119.9(6) . . ?
C80 C79 C77 114.7(6) . . ?
C78 C79 C77 125.3(6) . . ?
C81 C80 C79 123.0(6) . . ?
C82 C81 C80 115.9(6) . . ?
C82 C81 C84 124.4(6) . . ?
C80 C81 C84 119.6(6) . . ?
C83 C82 C81 123.3(6) . . ?
C82 C83 C78 119.9(6) . . ?
C82 C83 C88 119.9(6) . . ?
C78 C83 C88 120.0(6) . . ?
C87 C84 C85 107.8(6) . . ?
C87 C84 C86 109.6(7) . . ?
C85 C84 C86 108.2(7) . . ?
C87 C84 C81 112.3(6) . . ?
C85 C84 C81 110.6(6) . . ?
C86 C84 C81 108.3(6) . . ?
C2 C88 C83 117.5(6) . . ?
C91 C90 C95 119.4(9) . . ?
C90 C91 C92 120.0(10) . . ?
C91 C92 C93 120.4(10) . . ?
C92 C93 C94 119.8(9) . . ?
C92 C93 C96 116.6(14) . . ?
C94 C93 C96 123.6(14) . . ?
C95 C94 C93 119.0(10) . . ?
C94 C95 C90 121.5(10) . . ?
C105 C100 C101 120.2(7) . . ?
C100 C101 C102 120.4(7) . . ?
C101 C102 C103 120.6(7) . . ?
C104 C103 C102 117.7(6) . . ?
C104 C103 C106 121.8(7) . . ?
C102 C103 C106 120.5(7) . . ?
C105 C104 C103 121.4(7) . . ?
C100 C105 C104 119.7(7) . . ?
C115 C110 C111 120.3(9) . . ?
C110 C111 C112 119.1(9) . . ?
C113 C112 C111 120.0(8) . . ?
C112 C113 C114 118.7(8) . . ?
C112 C113 C116 121.0(10) . . ?
C114 C113 C116 120.2(10) . . ?
C115 C114 C113 118.5(8) . . ?
C110 C115 C114 123.2(8) . . ?
C125 C120 C121 117.5(11) . . ?
C122 C121 C120 118.5(11) . . ?
C121 C122 C123 123.2(12) . . ?
C124 C123 C122 119.0(11) . . ?
C124 C123 C126 118.5(14) . . ?
C122 C123 C126 122.4(14) . . ?
C123 C124 C125 118.0(11) . . ?
C120 C125 C124 123.4(12) . . ?
C135 C130 C131 118.9(15) . . ?
C132 C131 C130 120.7(16) . . ?
C131 C132 C133 120.0(15) . . ?
C132 C133 C134 119.2(14) . . ?
C132 C133 C136 113(3) . . ?
C134 C133 C136 128(3) . . ?
C135 C134 C133 120.3(16) . . ?
C134 C135 C130 120.9(16) . . ?

loop_
_geom_bond_atom_site_label_1
_geom_bond_atom_site_label_2
_geom_bond_distance
_geom_bond_site_symmetry_2
_geom_bond_publ_flag
Pb1 O9 2.297(4) . ?
Pb1 O5 2.336(5) . ?
Pb1 O2 2.419(5) . ?
Pb1 O4 2.432(5) . ?
Pb1 Pb2 3.5905(3) . ?
Pb2 O3 2.206(4) . ?
Pb2 O9 2.268(5) . ?
Pb2 O4 2.287(4) . ?
Pb3 O5 2.258(4) . ?
Pb3 O10 2.317(4) . ?
Pb3 O6 2.341(4) . ?
Pb3 O9 2.350(4) . ?
Pb3 Pb6 3.6354(4) . ?
Pb4 O2 2.302(4) . ?
Pb4 O10 2.302(4) . ?
Pb4 O9 2.321(5) . ?
Pb4 O1 2.341(5) . ?
Pb5 O6 2.299(5) . ?
Pb5 O10 2.329(4) . ?
Pb5 O1 2.380(4) . ?
Pb5 O7 2.437(4) . ?
Pb5 Pb6 3.5944(3) . ?
Pb6 O10 2.226(4) . ?
Pb6 O7 2.229(4) . ?
Pb6 O8 2.232(4) . ?
O1 C1 1.358(8) . ?
O2 C12 1.363(8) . ?
O3 C23 1.341(8) . ?
O4 C34 1.350(8) . ?
O5 C45 1.356(8) . ?
O6 C56 1.376(8) . ?
O7 C67 1.364(8) . ?
O8 C78 1.366(8) . ?
C1 C6 1.403(9) . ?
C1 C2 1.410(10) . ?
C2 C3 1.392(9) . ?
C2 C88 1.499(9) . ?
C3 C4 1.394(9) . ?
C4 C5 1.393(10) . ?
C4 C7 1.529(10) . ?
C5 C6 1.386(9) . ?
C6 C11 1.522(10) . ?
C7 C8 1.522(11) . ?
C7 C9 1.525(12) . ?
C7 C10 1.535(11) . ?
C11 C13 1.526(9) . ?
C12 C13 1.388(9) . ?
C12 C17 1.422(9) . ?
C13 C14 1.399(9) . ?
C14 C15 1.382(10) . ?
C15 C16 1.394(10) . ?
C15 C18 1.536(10) . ?
C16 C17 1.389(9) . ?
C17 C22 1.493(10) . ?
C18 C20 1.498(12) . ?
C18 C19 1.533(12) . ?
C18 C21 1.536(12) . ?
C22 C24 1.515(10) . ?
C23 C28 1.415(10) . ?
C23 C24 1.421(9) . ?
C24 C25 1.383(10) . ?
C25 C26 1.387(11) . ?
C26 C27 1.397(11) . ?
C26 C29 1.533(11) . ?
C27 C28 1.398(10) . ?
C28 C33 1.510(9) . ?
C29 C31B 1.436(16) . ?
C29 C30A 1.485(14) . ?
C29 C32B 1.488(19) . ?
C29 C31A 1.503(14) . ?
C29 C32A 1.570(14) . ?
C29 C30B 1.618(19) . ?
C33 C35 1.493(9) . ?
C34 C35 1.396(10) . ?
C34 C39 1.426(9) . ?
C35 C36 1.394(10) . ?
C36 C37 1.406(10) . ?
C37 C38 1.382(11) . ?
C37 C40 1.535(10) . ?
C38 C39 1.386(10) . ?
C39 C44 1.507(10) . ?
C40 C42 1.522(13) . ?
C40 C41 1.522(12) . ?
C40 C43 1.530(12) . ?
C44 C46 1.528(12) . ?
C45 C50 1.402(10) . ?
C45 C46 1.412(11) . ?
C46 C47A 1.420(13) . ?
C46 C47B 1.43(2) . ?
C47A C48A 1.391(16) . ?
C48A C49A 1.392(17) . ?
C48A C51A 1.542(17) . ?
C49A C50 1.378(13) . ?
C51A C52A 1.519(13) . ?
C51A C53A 1.538(13) . ?
C51A C54A 1.541(14) . ?
C47B C48B 1.34(3) . ?
C48B C49B 1.39(3) . ?
C48B C51B 1.59(3) . ?
C49B C50 1.51(2) . ?
C51B C52B 1.517(15) . ?
C51B C54B 1.523(16) . ?
C51B C53B 1.525(16) . ?
C50 C55 1.509(11) . ?
C55 C57 1.519(10) . ?
C56 C61 1.391(9) . ?
C56 C57 1.410(9) . ?
C57 C58 1.372(9) . ?
C58 C59 1.390(10) . ?
C59 C60 1.406(10) . ?
C59 C62 1.519(10) . ?
C60 C61 1.396(9) . ?
C61 C66 1.525(9) . ?
C62 C64 1.415(14) . ?
C62 C65 1.424(13) . ?
C62 C63 1.690(19) . ?
C66 C68 1.525(9) . ?
C67 C72 1.396(9) . ?
C67 C68 1.399(9) . ?
C68 C69 1.393(9) . ?
C69 C70 1.384(10) . ?
C70 C71 1.402(9) . ?
C70 C73 1.527(10) . ?
C71 C72 1.380(9) . ?
C72 C77 1.518(9) . ?
C73 C74 1.523(10) . ?
C73 C75 1.531(10) . ?
C73 C76 1.541(11) . ?
C77 C79 1.502(9) . ?
C78 C79 1.412(9) . ?
C78 C83 1.422(9) . ?
C79 C80 1.401(9) . ?
C80 C81 1.394(10) . ?
C81 C82 1.393(10) . ?
C81 C84 1.534(10) . ?
C82 C83 1.391(10) . ?
C83 C88 1.510(9) . ?
C84 C87 1.524(11) . ?
C84 C85 1.527(11) . ?
C84 C86 1.531(11) . ?
C90 C91 1.362(12) . ?
C90 C95 1.386(14) . ?
C91 C92 1.374(12) . ?
C92 C93 1.376(13) . ?
C93 C94 1.389(13) . ?
C93 C96 1.495(12) . ?
C94 C95 1.353(12) . ?
C100 C105 1.368(10) . ?
C100 C101 1.371(10) . ?
C101 C102 1.377(9) . ?
C102 C103 1.395(9) . ?
C103 C104 1.389(10) . ?
C103 C106 1.502(10) . ?
C104 C105 1.381(10) . ?
C110 C115 1.314(13) . ?
C110 C111 1.366(12) . ?
C111 C112 1.385(12) . ?
C112 C113 1.378(11) . ?
C113 C114 1.398(10) . ?
C113 C116 1.483(12) . ?
C114 C115 1.350(11) . ?
C120 C125 1.318(17) . ?
C120 C121 1.429(14) . ?
C121 C122 1.345(13) . ?
C122 C123 1.358(13) . ?
C123 C124 1.357(13) . ?
C123 C126 1.486(14) . ?
C124 C125 1.404(14) . ?
C130 C135 1.37(3) . ?
C130 C131 1.377(18) . ?
C131 C132 1.374(17) . ?
C132 C133 1.375(17) . ?
C133 C134 1.378(17) . ?
C133 C136 1.493(17) . ?
C134 C135 1.367(18) . ?
